data_7105315
loop_
_publ_author_name
'Ji, Du-Ming'
'Xu, Ming-Hua'

_publ_section_title
;
 Highly diastereoselective Friedel-Crafts reaction of indoles with an
 N-tert-butanesulfinylimino ester: an efficient and practical approach
 to enantiomerically enriched alpha-(3-indolyl)glycines.
;
_journal_issue 9
_journal_name_full 'Chemical communications (Cambridge, England)'
_journal_page_first 1550
_journal_page_last 1552
_journal_paper_doi 10.1039/b914687c
_journal_volume 46
_journal_year 2010
_chemical_absolute_configuration ad
_chemical_formula_sum 'C16 H21 Br N2 O3 S'
_chemical_formula_weight 401.32
_chemical_name_systematic
;
?
;
_space_group_IT_number 4
_symmetry_cell_setting monoclinic
_symmetry_space_group_name_Hall 'P 2yb'
_symmetry_space_group_name_H-M 'P 1 21 1'
_atom_sites_solution_hydrogens geom
_atom_sites_solution_primary direct
_atom_sites_solution_secondary difmap
_audit_creation_method SHELXL-97
_cell_angle_alpha 90.00
_cell_angle_beta 99.473(3)
_cell_angle_gamma 90.00
_cell_formula_units_Z 2
_cell_length_a 9.3558(14)
_cell_length_b 9.4206(14)
_cell_length_c 10.6930(16)
_cell_measurement_reflns_used 1947
_cell_measurement_temperature 293(2)
_cell_measurement_theta_max 47.471
_cell_measurement_theta_min 4.414
_cell_volume 929.6(2)
_computing_cell_refinement 'Bruker SMART'
_computing_data_collection 'Bruker SMART'
_computing_data_reduction 'Bruker SHELXTL'
_computing_molecular_graphics 'Bruker SHELXTL'
_computing_publication_material 'Bruker SHELXTL'
_computing_structure_refinement 'SHELXL-97 (Sheldrick, 1997)'
_computing_structure_solution 'SHELXS-97 (Sheldrick, 1990)'
_diffrn_ambient_temperature 293(2)
_diffrn_measured_fraction_theta_full 0.994
_diffrn_measured_fraction_theta_max 0.994
_diffrn_measurement_device_type 'CCD area detector'
_diffrn_measurement_method 'phi and omega scans'
_diffrn_radiation_monochromator graphite
_diffrn_radiation_source 'fine-focus sealed tube'
_diffrn_radiation_type MoK\a
_diffrn_radiation_wavelength 0.71073
_diffrn_reflns_av_R_equivalents 0.0425
_diffrn_reflns_av_sigmaI/netI 0.0577
_diffrn_reflns_limit_h_max 11
_diffrn_reflns_limit_h_min -8
_diffrn_reflns_limit_k_max 11
_diffrn_reflns_limit_k_min -11
_diffrn_reflns_limit_l_max 12
_diffrn_reflns_limit_l_min -13
_diffrn_reflns_number 5119
_diffrn_reflns_theta_full 25.99
_diffrn_reflns_theta_max 25.99
_diffrn_reflns_theta_min 1.93
_exptl_absorpt_coefficient_mu 2.338
_exptl_absorpt_correction_T_max 1.00000
_exptl_absorpt_correction_T_min 0.79731
_exptl_absorpt_correction_type empirical
_exptl_absorpt_process_details sadabs
_exptl_crystal_colour colorless
_exptl_crystal_density_diffrn 1.434
_exptl_crystal_density_method 'not measured'
_exptl_crystal_description prismatic
_exptl_crystal_F_000 412
_exptl_crystal_size_max 0.372
_exptl_crystal_size_mid 0.261
_exptl_crystal_size_min 0.185
_refine_diff_density_max 0.712
_refine_diff_density_min -0.328
_refine_diff_density_rms 0.069
_refine_ls_abs_structure_details 'Flack H D (1983), Acta Cryst. A39, 876-881'
_refine_ls_abs_structure_Flack 0.011(11)
_refine_ls_extinction_method none
_refine_ls_goodness_of_fit_ref 0.926
_refine_ls_hydrogen_treatment mixed
_refine_ls_matrix_type full
_refine_ls_number_parameters 220
_refine_ls_number_reflns 3425
_refine_ls_number_restraints 3
_refine_ls_restrained_S_all 0.926
_refine_ls_R_factor_all 0.0595
_refine_ls_R_factor_gt 0.0478
_refine_ls_shift/su_max 0.001
_refine_ls_shift/su_mean 0.000
_refine_ls_structure_factor_coef Fsqd
_refine_ls_weighting_details 'calc w=1/[\s^2^(Fo^2^)+(0.0632P)^2^+0.0000P] where P=(Fo^2^+2Fc^2^)/3'
_refine_ls_weighting_scheme calc
_refine_ls_wR_factor_gt 0.1071
_refine_ls_wR_factor_ref 0.1110
_reflns_number_gt 2631
_reflns_number_total 3425
_reflns_threshold_expression >2sigma(I)
_cod_data_source_file b914687c.txt
_cod_data_source_block cd29248
_cod_depositor_comments
;
The following automatic conversions were performed:
'_symmetry_cell_setting' value 'Monoclinic' changed to 'monoclinic'
according to '/home/saulius/struct/CIF-dictionaries/cif_core.dic'
dictionary named 'cif_core.dic' version 2.4.1 from 2010-06-29.

Automatic conversion script
Id: cif_fix_enum 1527 2010-12-29 10:47:43Z saulius 
;
_cod_original_sg_symbol_H-M P2(1)
_cod_database_code 7105315

loop_
_symmetry_equiv_pos_as_xyz
'x, y, z'
'-x, y+1/2, -z'

loop_
_atom_site_label
_atom_site_type_symbol
_atom_site_fract_x
_atom_site_fract_y
_atom_site_fract_z
_atom_site_U_iso_or_equiv
_atom_site_adp_type
_atom_site_occupancy
_atom_site_symmetry_multiplicity
_atom_site_calc_flag
_atom_site_refinement_flags
_atom_site_disorder_assembly
_atom_site_disorder_group
Br Br 0.93573(5) 0.74219(6) 1.16272(4) 0.0671(2) Uani 1 1 d . . .
S1 S 0.79468(11) 0.24311(14) 0.52831(9) 0.0493(3) Uani 1 1 d . . .
N1 N 0.6943(5) 0.8361(4) 0.6178(4) 0.0445(11) Uani 1 1 d D . .
N2 N 0.7133(5) 0.3985(4) 0.5389(4) 0.0433(9) Uani 1 1 d D . .
O1 O 0.4683(4) 0.3747(4) 0.6552(3) 0.0571(9) Uani 1 1 d . . .
O2 O 0.6102(4) 0.3798(4) 0.8434(3) 0.0605(9) Uani 1 1 d . . .
O3 O 0.6956(5) 0.1256(4) 0.5484(4) 0.0787(13) Uani 1 1 d . . .
C1 C 0.7149(4) 0.4485(4) 0.6676(4) 0.0349(9) Uani 1 1 d . . .
H1 H 0.8018 0.4108 0.7210 0.042 Uiso 1 1 calc R . .
C2 C 0.7209(5) 0.6080(4) 0.6746(4) 0.0350(10) Uani 1 1 d . . .
C3 C 0.6794(5) 0.6983(4) 0.5760(5) 0.0409(11) Uani 1 1 d . . .
H3 H 0.6461 0.6708 0.4927 0.049 Uiso 1 1 calc R . .
C4 C 0.7482(5) 0.8355(4) 0.7432(5) 0.0368(11) Uani 1 1 d . . .
C5 C 0.7654(4) 0.6922(4) 0.7842(4) 0.0338(11) Uani 1 1 d . . .
C6 C 0.8232(5) 0.6636(5) 0.9110(5) 0.0406(10) Uani 1 1 d . . .
H6 H 0.8364 0.5708 0.9405 0.049 Uiso 1 1 calc R . .
C7 C 0.8594(4) 0.7761(5) 0.9895(4) 0.0460(12) Uani 1 1 d . . .
C8 C 0.8432(5) 0.9179(5) 0.9489(5) 0.0506(12) Uani 1 1 d . . .
H8 H 0.8714 0.9911 1.0060 0.061 Uiso 1 1 calc R . .
C9 C 0.7867(5) 0.9485(5) 0.8271(5) 0.0471(11) Uani 1 1 d . . .
H9 H 0.7739 1.0421 0.7998 0.057 Uiso 1 1 calc R . .
C10 C 0.8020(4) 0.2432(7) 0.3586(4) 0.0537(11) Uani 1 1 d . . .
C11 C 0.8962(9) 0.3675(9) 0.3322(8) 0.101(3) Uani 1 1 d . . .
H11A H 0.9891 0.3605 0.3855 0.152 Uiso 1 1 calc R . .
H11B H 0.8503 0.4548 0.3495 0.152 Uiso 1 1 calc R . .
H11C H 0.9086 0.3656 0.2448 0.152 Uiso 1 1 calc R . .
C12 C 0.6506(5) 0.2557(9) 0.2822(4) 0.0743(15) Uani 1 1 d . . .
H12A H 0.6557 0.2489 0.1934 0.111 Uiso 1 1 calc R . .
H12B H 0.6095 0.3456 0.2992 0.111 Uiso 1 1 calc R . .
H12C H 0.5910 0.1805 0.3055 0.111 Uiso 1 1 calc R . .
C13 C 0.8692(8) 0.1003(8) 0.3361(7) 0.095(2) Uani 1 1 d . . .
H13A H 0.8011 0.0259 0.3443 0.143 Uiso 1 1 calc R . .
H13B H 0.9552 0.0865 0.3975 0.143 Uiso 1 1 calc R . .
H13C H 0.8936 0.0982 0.2524 0.143 Uiso 1 1 calc R . .
C14 C 0.5833(5) 0.3949(4) 0.7190(4) 0.0407(10) Uani 1 1 d . . .
C15 C 0.4930(8) 0.3294(7) 0.9064(6) 0.0730(19) Uani 1 1 d . . .
H15A H 0.4017 0.3679 0.8639 0.088 Uiso 1 1 calc R . .
H15B H 0.5085 0.3626 0.9934 0.088 Uiso 1 1 calc R . .
C16 C 0.4859(8) 0.1744(7) 0.9047(9) 0.106(3) Uani 1 1 d . . .
H16A H 0.4632 0.1419 0.8186 0.159 Uiso 1 1 calc R . .
H16B H 0.4121 0.1433 0.9511 0.159 Uiso 1 1 calc R . .
H16C H 0.5778 0.1362 0.9433 0.159 Uiso 1 1 calc R . .
H1A H 0.690(5) 0.909(3) 0.579(4) 0.045(13) Uiso 1 1 d D . .
H2 H 0.634(3) 0.404(5) 0.494(4) 0.054(15) Uiso 1 1 d D . .

loop_
_atom_site_aniso_label
_atom_site_aniso_U_11
_atom_site_aniso_U_22
_atom_site_aniso_U_33
_atom_site_aniso_U_23
_atom_site_aniso_U_13
_atom_site_aniso_U_12
Br 0.0767(3) 0.0613(3) 0.0544(3) -0.0139(3) -0.0149(2) 0.0058(3)
S1 0.0635(7) 0.0333(6) 0.0484(5) -0.0014(7) 0.0015(4) 0.0136(8)
N1 0.059(3) 0.023(2) 0.050(3) 0.0121(19) 0.008(2) 0.003(2)
N2 0.057(3) 0.030(2) 0.040(2) -0.0008(17) -0.0012(19) 0.0080(18)
O1 0.0477(19) 0.062(2) 0.057(2) -0.0064(16) -0.0049(16) -0.0077(17)
O2 0.067(2) 0.067(3) 0.047(2) 0.0077(16) 0.0083(16) -0.0144(19)
O3 0.140(4) 0.0254(18) 0.076(3) 0.0078(18) 0.033(3) -0.004(2)
C1 0.040(2) 0.024(2) 0.038(2) 0.0002(17) 0.0003(17) 0.0053(17)
C2 0.038(2) 0.030(2) 0.037(2) 0.001(2) 0.0042(19) 0.0004(19)
C3 0.046(3) 0.033(3) 0.042(2) -0.0003(18) 0.003(2) 0.0005(19)
C4 0.035(2) 0.028(2) 0.048(3) -0.003(2) 0.009(2) -0.0025(19)
C5 0.031(2) 0.027(2) 0.044(3) -0.0020(17) 0.0070(19) 0.0003(16)
C6 0.039(2) 0.028(2) 0.053(3) 0.001(2) 0.004(2) 0.0033(18)
C7 0.040(2) 0.050(3) 0.047(2) -0.004(2) 0.0011(18) -0.002(2)
C8 0.049(3) 0.034(3) 0.070(3) -0.015(2) 0.012(2) -0.008(2)
C9 0.049(3) 0.027(2) 0.066(3) -0.002(2) 0.013(2) -0.001(2)
C10 0.056(3) 0.056(3) 0.053(2) -0.010(3) 0.0178(19) 0.000(3)
C11 0.097(6) 0.117(7) 0.102(6) -0.014(5) 0.055(5) -0.041(5)
C12 0.074(3) 0.095(4) 0.051(3) -0.016(4) 0.001(2) 0.004(4)
C13 0.109(6) 0.091(5) 0.095(5) -0.035(5) 0.040(5) 0.021(5)
C14 0.056(3) 0.022(2) 0.043(2) -0.0009(18) 0.004(2) 0.001(2)
C15 0.089(5) 0.075(5) 0.061(4) 0.012(3) 0.032(4) 0.012(4)
C16 0.096(6) 0.065(4) 0.177(9) 0.037(5) 0.080(6) 0.013(4)

loop_
_atom_type_symbol
_atom_type_description
_atom_type_scat_dispersion_real
_atom_type_scat_dispersion_imag
_atom_type_scat_source
C C 0.0033 0.0016 'International Tables Vol C Tables 4.2.6.8 and 6.1.1.4'
H H 0.0000 0.0000 'International Tables Vol C Tables 4.2.6.8 and 6.1.1.4'
N N 0.0061 0.0033 'International Tables Vol C Tables 4.2.6.8 and 6.1.1.4'
O O 0.0106 0.0060 'International Tables Vol C Tables 4.2.6.8 and 6.1.1.4'
S S 0.1246 0.1234 'International Tables Vol C Tables 4.2.6.8 and 6.1.1.4'
Br Br -0.2901 2.4595 'International Tables Vol C Tables 4.2.6.8 and 6.1.1.4'

loop_
_geom_angle_atom_site_label_1
_geom_angle_atom_site_label_2
_geom_angle_atom_site_label_3
_geom_angle
_geom_angle_site_symmetry_1
_geom_angle_site_symmetry_3
_geom_angle_publ_flag
O3 S1 N2 110.1(2) . . ?
O3 S1 C10 105.7(3) . . ?
N2 S1 C10 99.2(2) . . ?
C4 N1 C3 108.7(4) . . ?
C4 N1 H1A 120(3) . . ?
C3 N1 H1A 130(3) . . ?
C1 N2 S1 114.6(3) . . ?
C1 N2 H2 114(3) . . ?
S1 N2 H2 113(4) . . ?
C14 O2 C15 117.9(4) . . ?
N2 C1 C2 111.4(3) . . ?
N2 C1 C14 110.7(4) . . ?
C2 C1 C14 109.9(3) . . ?
N2 C1 H1 108.2 . . ?
C2 C1 H1 108.2 . . ?
C14 C1 H1 108.2 . . ?
C3 C2 C5 107.4(4) . . ?
C3 C2 C1 125.6(4) . . ?
C5 C2 C1 127.0(4) . . ?
C2 C3 N1 109.7(5) . . ?
C2 C3 H3 125.1 . . ?
N1 C3 H3 125.1 . . ?
N1 C4 C9 130.3(4) . . ?
N1 C4 C5 108.3(4) . . ?
C9 C4 C5 121.4(4) . . ?
C6 C5 C2 134.9(4) . . ?
C6 C5 C4 119.2(4) . . ?
C2 C5 C4 105.9(4) . . ?
C7 C6 C5 117.6(4) . . ?
C7 C6 H6 121.2 . . ?
C5 C6 H6 121.2 . . ?
C6 C7 C8 123.2(4) . . ?
C6 C7 Br 119.1(3) . . ?
C8 C7 Br 117.7(3) . . ?
C9 C8 C7 120.3(4) . . ?
C9 C8 H8 119.8 . . ?
C7 C8 H8 119.8 . . ?
C8 C9 C4 118.2(4) . . ?
C8 C9 H9 120.9 . . ?
C4 C9 H9 120.9 . . ?
C12 C10 C11 111.0(6) . . ?
C12 C10 C13 110.9(6) . . ?
C11 C10 C13 112.6(5) . . ?
C12 C10 S1 110.5(3) . . ?
C11 C10 S1 107.6(4) . . ?
C13 C10 S1 103.9(4) . . ?
C10 C11 H11A 109.5 . . ?
C10 C11 H11B 109.5 . . ?
H11A C11 H11B 109.5 . . ?
C10 C11 H11C 109.5 . . ?
H11A C11 H11C 109.5 . . ?
H11B C11 H11C 109.5 . . ?
C10 C12 H12A 109.5 . . ?
C10 C12 H12B 109.5 . . ?
H12A C12 H12B 109.5 . . ?
C10 C12 H12C 109.5 . . ?
H12A C12 H12C 109.5 . . ?
H12B C12 H12C 109.5 . . ?
C10 C13 H13A 109.5 . . ?
C10 C13 H13B 109.5 . . ?
H13A C13 H13B 109.5 . . ?
C10 C13 H13C 109.5 . . ?
H13A C13 H13C 109.5 . . ?
H13B C13 H13C 109.5 . . ?
O1 C14 O2 124.4(4) . . ?
O1 C14 C1 123.8(4) . . ?
O2 C14 C1 111.7(4) . . ?
O2 C15 C16 110.8(6) . . ?
O2 C15 H15A 109.5 . . ?
C16 C15 H15A 109.5 . . ?
O2 C15 H15B 109.5 . . ?
C16 C15 H15B 109.5 . . ?
H15A C15 H15B 108.1 . . ?
C15 C16 H16A 109.5 . . ?
C15 C16 H16B 109.5 . . ?
H16A C16 H16B 109.5 . . ?
C15 C16 H16C 109.5 . . ?
H16A C16 H16C 109.5 . . ?
H16B C16 H16C 109.5 . . ?

loop_
_geom_bond_atom_site_label_1
_geom_bond_atom_site_label_2
_geom_bond_distance
_geom_bond_site_symmetry_2
_geom_bond_publ_flag
Br C7 1.900(4) . ?
S1 O3 1.482(4) . ?
S1 N2 1.663(4) . ?
S1 C10 1.828(4) . ?
N1 C4 1.352(6) . ?
N1 C3 1.373(6) . ?
N1 H1A 0.801(19) . ?
N2 C1 1.453(5) . ?
N2 H2 0.815(19) . ?
O1 C14 1.191(5) . ?
O2 C14 1.320(5) . ?
O2 C15 1.458(7) . ?
C1 C2 1.504(6) . ?
C1 C14 1.515(6) . ?
C1 H1 0.9800 . ?
C2 C3 1.360(6) . ?
C2 C5 1.420(6) . ?
C3 H3 0.9300 . ?
C4 C9 1.400(6) . ?
C4 C5 1.421(6) . ?
C5 C6 1.401(7) . ?
C6 C7 1.360(6) . ?
C6 H6 0.9300 . ?
C7 C8 1.405(7) . ?
C8 C9 1.354(7) . ?
C8 H8 0.9300 . ?
C9 H9 0.9300 . ?
C10 C12 1.518(6) . ?
C10 C11 1.519(9) . ?
C10 C13 1.522(9) . ?
C11 H11A 0.9600 . ?
C11 H11B 0.9600 . ?
C11 H11C 0.9600 . ?
C12 H12A 0.9600 . ?
C12 H12B 0.9600 . ?
C12 H12C 0.9600 . ?
C13 H13A 0.9600 . ?
C13 H13B 0.9600 . ?
C13 H13C 0.9600 . ?
C15 C16 1.461(8) . ?
C15 H15A 0.9700 . ?
C15 H15B 0.9700 . ?
C16 H16A 0.9600 . ?
C16 H16B 0.9600 . ?
C16 H16C 0.9600 . ?

loop_
_geom_hbond_atom_site_label_D
_geom_hbond_atom_site_label_H
_geom_hbond_atom_site_label_A
_geom_hbond_distance_DH
_geom_hbond_distance_HA
_geom_hbond_distance_DA
_geom_hbond_angle_DHA
_geom_hbond_site_symmetry_A
N1 H1A O3 0.801(19) 2.07(3) 2.827(5) 158(5) 1_565

loop_
_geom_torsion_atom_site_label_1
_geom_torsion_atom_site_label_2
_geom_torsion_atom_site_label_3
_geom_torsion_atom_site_label_4
_geom_torsion
_geom_torsion_site_symmetry_1
_geom_torsion_site_symmetry_2
_geom_torsion_site_symmetry_3
_geom_torsion_site_symmetry_4
_geom_torsion_publ_flag
O3 S1 N2 C1 81.3(4) . . . . ?
C10 S1 N2 C1 -168.1(3) . . . . ?
S1 N2 C1 C2 147.9(3) . . . . ?
S1 N2 C1 C14 -89.5(4) . . . . ?
N2 C1 C2 C3 22.1(6) . . . . ?
C14 C1 C2 C3 -101.0(5) . . . . ?
N2 C1 C2 C5 -160.2(4) . . . . ?
C14 C1 C2 C5 76.7(5) . . . . ?
C5 C2 C3 N1 -0.5(6) . . . . ?
C1 C2 C3 N1 177.6(4) . . . . ?
C4 N1 C3 C2 1.2(6) . . . . ?
C3 N1 C4 C9 177.5(5) . . . . ?
C3 N1 C4 C5 -1.4(6) . . . . ?
C3 C2 C5 C6 -177.2(5) . . . . ?
C1 C2 C5 C6 4.8(9) . . . . ?
C3 C2 C5 C4 -0.4(6) . . . . ?
C1 C2 C5 C4 -178.4(4) . . . . ?
N1 C4 C5 C6 178.5(4) . . . . ?
C9 C4 C5 C6 -0.5(7) . . . . ?
N1 C4 C5 C2 1.1(6) . . . . ?
C9 C4 C5 C2 -177.9(4) . . . . ?
C2 C5 C6 C7 177.0(5) . . . . ?
C4 C5 C6 C7 0.5(7) . . . . ?
C5 C6 C7 C8 -0.9(7) . . . . ?
C5 C6 C7 Br 179.2(3) . . . . ?
C6 C7 C8 C9 1.3(7) . . . . ?
Br C7 C8 C9 -178.7(4) . . . . ?
C7 C8 C9 C4 -1.3(7) . . . . ?
N1 C4 C9 C8 -177.9(5) . . . . ?
C5 C4 C9 C8 0.9(7) . . . . ?
O3 S1 C10 C12 55.6(5) . . . . ?
N2 S1 C10 C12 -58.4(5) . . . . ?
O3 S1 C10 C11 177.0(4) . . . . ?
N2 S1 C10 C11 63.0(5) . . . . ?
O3 S1 C10 C13 -63.4(4) . . . . ?
N2 S1 C10 C13 -177.4(4) . . . . ?
C15 O2 C14 O1 2.6(7) . . . . ?
C15 O2 C14 C1 179.7(4) . . . . ?
N2 C1 C14 O1 -32.0(6) . . . . ?
C2 C1 C14 O1 91.5(5) . . . . ?
N2 C1 C14 O2 150.9(4) . . . . ?
C2 C1 C14 O2 -85.6(4) . . . . ?
C14 O2 C15 C16 85.0(8) . . . . ?
